data_8100016
loop_
_publ_author_name
'Gross, S.'
'Br\"udgam, I.'
'Hartl, H.'
'Rei\&sig, H.-U.'

_publ_section_title
;
Crystal structure of (4SR,4aSR)-1-acetyl-4-hydroxy-4,8-dimethyl-1,
2,3,4,4a,7-hexahydroquinoline, C~13~H~19~NO~2~
;
_journal_issue 1
_journal_name_full 'Zeitschrift f\"ur Kristallographie - New Crystal Structures'
_journal_page_first 55
_journal_page_last 56
_journal_volume 219
_journal_year 2004
_chemical_formula_sum 'C13 H19 N O2'
_chemical_formula_weight 221.29
_chemical_melting_point 386
_space_group_IT_number 14
_symmetry_cell_setting monoclinic
_symmetry_space_group_name_Hall '-P 2ybc'
_symmetry_space_group_name_H-M 'P 1 21/c 1'
_cell_angle_alpha 90.00
_cell_angle_beta 113.872(4)
_cell_angle_gamma 90.00
_cell_formula_units_Z 4
_cell_length_a 8.399(2)
_cell_length_b 17.386(5)
_cell_length_c 9.043(2)
_cell_measurement_temperature 213(2)
_cell_volume 1207.6(5)
_diffrn_ambient_temperature 213(2)
_exptl_crystal_density_diffrn 1.217
_cod_original_sg_symbol_H-M 'P 21/c'
_cod_database_code 8100016

loop_
_symmetry_equiv_pos_as_xyz
'x, y, z'
'-x, y+1/2, -z+1/2'
'-x, -y, -z'
'x, -y-1/2, z-1/2'

loop_
_atom_site_label
_atom_site_type_symbol
_atom_site_fract_x
_atom_site_fract_y
_atom_site_fract_z
_atom_site_U_iso_or_equiv
_atom_site_adp_type
_atom_site_occupancy
_atom_site_symmetry_multiplicity
_atom_site_Wyckoff_symbol
_atom_site_calc_flag
_atom_site_refinement_flags
_atom_site_disorder_assembly
_atom_site_disorder_group
N1 N 0.61364(16) 0.31472(7) 0.29311(15) 0.0244(3) Uani 1 4 e d . . .
O1 O 0.09314(15) 0.32409(7) 0.20520(15) 0.0329(3) Uani 1 4 e d . . .
H1 H 0.0054 0.3108 0.1251 0.049 Uiso 1 4 e calc R . .
O2 O 0.80034(16) 0.22098(7) 0.43268(16) 0.0391(3) Uani 1 4 e d . . .
C2 C 0.5052(2) 0.26004(9) 0.16971(19) 0.0285(3) Uani 1 4 e d . . .
H2A H 0.5608 0.2093 0.1902 0.034 Uiso 1 4 e calc R . .
H2B H 0.4933 0.2773 0.0625 0.034 Uiso 1 4 e calc R . .
C3 C 0.3257(2) 0.25439(8) 0.17386(19) 0.0272(3) Uani 1 4 e d . . .
H3A H 0.3375 0.2298 0.2753 0.033 Uiso 1 4 e calc R . .
H3B H 0.2514 0.2214 0.0847 0.033 Uiso 1 4 e calc R . .
C4 C 0.23648(18) 0.33274(8) 0.15994(17) 0.0229(3) Uani 1 4 e d . . .
C4A C 0.36375(18) 0.38959(8) 0.28608(17) 0.0222(3) Uani 1 4 e d . . .
H4A H 0.3820 0.3705 0.3949 0.027 Uiso 1 4 e calc R . .
C5 C 0.2869(2) 0.46879(9) 0.2689(2) 0.0311(3) Uani 1 4 e d . . .
H5 H 0.1798 0.4743 0.2778 0.037 Uiso 1 4 e calc R . .
C6 C 0.3614(2) 0.53145(9) 0.2418(2) 0.0362(4) Uani 1 4 e d . . .
H6 H 0.3030 0.5787 0.2297 0.043 Uiso 1 4 e calc R . .
C7 C 0.5333(2) 0.53045(10) 0.2298(3) 0.0387(4) Uani 1 4 e d . . .
H7A H 0.6136 0.5640 0.3141 0.046 Uiso 1 4 e calc R . .
H7B H 0.5184 0.5521 0.1249 0.046 Uiso 1 4 e calc R . .
C8 C 0.6151(2) 0.45212(9) 0.2463(2) 0.0281(3) Uani 1 4 e d . . .
C8A C 0.53878(17) 0.39032(8) 0.27633(16) 0.0217(3) Uani 1 4 e d . . .
C9 C 0.75402(19) 0.28908(9) 0.42282(18) 0.0273(3) Uani 1 4 e d . . .
C41 C 0.1745(2) 0.36410(10) -0.01176(18) 0.0305(3) Uani 1 4 e d . . .
H41A H 0.1053 0.3254 -0.0878 0.046 Uiso 1 4 e calc R . .
H41B H 0.2744 0.3772 -0.0347 0.046 Uiso 1 4 e calc R . .
H41C H 0.1042 0.4097 -0.0220 0.046 Uiso 1 4 e calc R . .
C91 C 0.8519(2) 0.34496(11) 0.5553(2) 0.0381(4) Uani 1 4 e d . . .
H91A H 0.8712 0.3223 0.6593 0.057 Uiso 1 4 e calc R . .
H91B H 0.7845 0.3918 0.5406 0.057 Uiso 1 4 e calc R . .
H91C H 0.9631 0.3568 0.5516 0.057 Uiso 1 4 e calc R . .
C81 C 0.7860(2) 0.45046(12) 0.2301(3) 0.0429(4) Uani 1 4 e d . . .
H81A H 0.8729 0.4778 0.3201 0.064 Uiso 1 4 e calc R . .
H81B H 0.7729 0.4749 0.1294 0.064 Uiso 1 4 e calc R . .
H81C H 0.8227 0.3975 0.2304 0.064 Uiso 1 4 e calc R . .

loop_
_atom_site_aniso_label
_atom_site_aniso_U_11
_atom_site_aniso_U_22
_atom_site_aniso_U_33
_atom_site_aniso_U_23
_atom_site_aniso_U_13
_atom_site_aniso_U_12
N1 0.0214(5) 0.0225(5) 0.0246(6) -0.0021(4) 0.0044(4) 0.0039(4)
O1 0.0238(5) 0.0426(7) 0.0334(6) -0.0046(5) 0.0129(4) -0.0090(5)
O2 0.0326(6) 0.0330(6) 0.0397(7) 0.0015(5) 0.0023(5) 0.0129(5)
C2 0.0266(7) 0.0255(7) 0.0275(7) -0.0060(5) 0.0049(6) 0.0035(5)
C3 0.0279(7) 0.0222(6) 0.0263(7) -0.0023(5) 0.0057(6) -0.0026(5)
C4 0.0197(6) 0.0257(6) 0.0220(6) -0.0004(5) 0.0072(5) -0.0018(5)
C4A 0.0205(6) 0.0227(6) 0.0229(6) -0.0020(5) 0.0083(5) -0.0003(5)
C5 0.0248(7) 0.0277(7) 0.0433(9) -0.0047(6) 0.0163(6) 0.0029(5)
C6 0.0333(8) 0.0240(7) 0.0527(10) -0.0024(7) 0.0189(8) 0.0050(6)
C7 0.0357(9) 0.0230(7) 0.0615(12) 0.0031(7) 0.0238(8) -0.0001(6)
C8 0.0238(6) 0.0265(7) 0.0349(8) 0.0009(6) 0.0127(6) 0.0012(5)
C8A 0.0192(6) 0.0217(6) 0.0221(6) -0.0018(5) 0.0061(5) 0.0022(5)
C9 0.0214(6) 0.0316(7) 0.0257(7) 0.0004(5) 0.0063(5) 0.0046(5)
C41 0.0265(7) 0.0376(8) 0.0228(7) 0.0036(6) 0.0051(5) 0.0013(6)
C91 0.0279(7) 0.0434(9) 0.0311(8) -0.0082(7) -0.0003(6) 0.0052(7)
C81 0.0321(8) 0.0410(9) 0.0643(12) 0.0069(9) 0.0285(9) 0.0004(7)

loop_
_geom_bond_atom_site_label_1
_geom_bond_atom_site_label_2
_geom_bond_distance
_geom_bond_site_symmetry_2
_geom_bond_publ_flag
N1 C9 1.3584(18) . ?
N1 C8A 1.4384(18) . ?
N1 C2 1.4683(19) . ?
O1 C4 1.4278(18) . ?
O2 C9 1.238(2) . ?
C2 C3 1.526(2) . ?
C3 C4 1.535(2) . ?
C4 C41 1.525(2) . ?
C4 C4A 1.5601(19) . ?
C4A C5 1.502(2) . ?
C4A C8A 1.5080(19) . ?
C5 C6 1.327(2) . ?
C6 C7 1.491(2) . ?
C7 C8 1.505(2) . ?
C8 C8A 1.334(2) . ?
C8 C81 1.501(2) . ?
C9 C91 1.503(2) . ?
